data_8105568
loop_
_publ_author_name
'Kang, Jaeun'
'Ok, Kang Min'
'Do, Junghwan'

_publ_section_title
;
 Crystal structure of diaqua-bis(3,3-dimethylacrylato-\k2
 O,O&#x2032;)zinc(II), C10H18ZnO6
;
_journal_issue 1
_journal_name_full 'Zeitschrift f\"ur Kristallographie - New Crystal Structures'
_journal_page_first 139
_journal_page_last 140
_journal_paper_doi 10.1515/ncrs-2018-0235
_journal_volume 234
_journal_year 2018
_chemical_formula_sum 'C10 H18 O6 Zn'
_chemical_formula_weight 299.61
_space_group_crystal_system monoclinic
_space_group_IT_number 13
_space_group_name_Hall '-P 2yc'
_space_group_name_H-M_alt 'P 1 2/c 1'
_atom_sites_solution_hydrogens mixed
_atom_sites_solution_primary direct
_atom_sites_solution_secondary difmap
_cell_angle_alpha 90
_cell_angle_beta 100.3500(10)
_cell_angle_gamma 90
_cell_formula_units_Z 2
_cell_length_a 11.0730(2)
_cell_length_b 5.52600(10)
_cell_length_c 10.8410(2)
_cell_measurement_reflns_used 218
_cell_measurement_temperature 293(2)
_cell_measurement_theta_max 28.32
_cell_measurement_theta_min 1.87
_cell_volume 652.56(2)
_computing_cell_refinement 'Brucker XSCANS'
_computing_data_collection 'Brucker XSCANS'
_computing_data_reduction 'Brucker SHELXTL'
_computing_molecular_graphics 'DIAMOND 4.5.2 [3]'
_computing_publication_material pubCIF
_computing_structure_refinement 'SHELXL-2018/3 (Sheldrick, 2018) [2]'
_computing_structure_solution 'SHELX97 (Sheldrick, 1990) [1]'
_diffrn_ambient_temperature 293(2)
_diffrn_measured_fraction_theta_full 0.999
_diffrn_measured_fraction_theta_max 0.997
_diffrn_measurement_device_type 'Bruker APEX'
_diffrn_measurement_method \wscans
_diffrn_radiation_type MoK\a
_diffrn_radiation_wavelength 0.71073
_diffrn_reflns_av_R_equivalents 0.0287
_diffrn_reflns_av_unetI/netI 0.0255
_diffrn_reflns_Laue_measured_fraction_full 0.999
_diffrn_reflns_Laue_measured_fraction_max 0.997
_diffrn_reflns_limit_h_max 14
_diffrn_reflns_limit_h_min -14
_diffrn_reflns_limit_k_max 7
_diffrn_reflns_limit_k_min -7
_diffrn_reflns_limit_l_max 14
_diffrn_reflns_limit_l_min -14
_diffrn_reflns_number 7022
_diffrn_reflns_point_group_measured_fraction_full 0.999
_diffrn_reflns_point_group_measured_fraction_max 0.997
_diffrn_reflns_theta_full 25.242
_diffrn_reflns_theta_max 28.315
_diffrn_reflns_theta_min 1.870
_diffrn_source 'fine-focus sealed tube'
_exptl_absorpt_coefficient_mu 1.894
_exptl_absorpt_correction_T_max 0.7457
_exptl_absorpt_correction_T_min 0.6337
_exptl_absorpt_correction_type empirical
_exptl_absorpt_process_details SADABS
_exptl_crystal_colour colorless
_exptl_crystal_density_diffrn 1.525
_exptl_crystal_description rod
_exptl_crystal_F_000 312
_exptl_crystal_size_max 0.10
_exptl_crystal_size_mid 0.02
_exptl_crystal_size_min 0.01
_refine_diff_density_max 1.693
_refine_diff_density_min -0.291
_refine_diff_density_rms 0.089
_refine_ls_extinction_coef .
_refine_ls_extinction_method none
_refine_ls_goodness_of_fit_ref 1.043
_refine_ls_hydrogen_treatment mixed
_refine_ls_matrix_type full
_refine_ls_number_parameters 88
_refine_ls_number_reflns 1629
_refine_ls_number_restraints 0
_refine_ls_restrained_S_all 1.043
_refine_ls_R_factor_all 0.0366
_refine_ls_R_factor_gt 0.0318
_refine_ls_shift/su_max 0.000
_refine_ls_shift/su_mean 0.000
_refine_ls_structure_factor_coef Fsqd
_refine_ls_weighting_details 'w=1/[\s^2^(Fo^2^)+(0.0565P)^2^+0.1704P] where P=(Fo^2^+2Fc^2^)/3'
_refine_ls_weighting_scheme calc
_refine_ls_wR_factor_gt 0.0816
_refine_ls_wR_factor_ref 0.0842
_reflns_Friedel_coverage 0.000
_reflns_Friedel_fraction_full .
_reflns_Friedel_fraction_max .
_reflns_number_gt 1473
_reflns_number_total 1629
_reflns_threshold_expression 'I > 2\s(I)'
_cod_data_source_file suppl_ncrs-2018-0235_suppl.cif
_cod_data_source_block a
_cod_original_sg_symbol_H-M 'P 2/c'
_cod_database_code 8105568
_shelx_space_group_comment
;
The symmetry employed for this shelxl refinement is uniquely defined
by the following loop, which should always be used as a source of
symmetry information in preference to the above space-group names.
They are only intended as comments.
;
_shelx_estimated_absorpt_t_min 0.2488
_shelx_estimated_absorpt_t_max 0.3039

loop_
_space_group_symop_operation_xyz
'x, y, z'
'-x, y, -z+1/2'
'-x, -y, -z'
'x, -y, z-1/2'

loop_
_atom_site_label
_atom_site_type_symbol
_atom_site_fract_x
_atom_site_fract_y
_atom_site_fract_z
_atom_site_U_iso_or_equiv
_atom_site_adp_type
_atom_site_occupancy
_atom_site_site_symmetry_order
_atom_site_calc_flag
_atom_site_refinement_flags_posn
_atom_site_refinement_flags_adp
_atom_site_refinement_flags_occupancy
_atom_site_disorder_assembly
_atom_site_disorder_group
Zn1 Zn 0.500000 0.09597(5) 0.750000 0.01995(13) Uani 1 2 d S T P . .
O1 O 0.36077(15) 0.4042(2) 0.72855(13) 0.0240(3) Uani 1 1 d . . . . .
O2 O 0.41494(15) 0.2101(2) 0.57131(12) 0.0258(3) Uani 1 1 d . . . . .
C1 C 0.35581(19) 0.3818(3) 0.61192(18) 0.0220(4) Uani 1 1 d . . . . .
C2 C 0.2879(2) 0.5540(4) 0.52047(18) 0.0255(4) Uani 1 1 d . . . . .
H1 H 0.317491 0.575342 0.446189 0.031 Uiso 1 1 calc R U . . .
C3 C 0.1888(2) 0.6820(4) 0.53298(18) 0.0258(4) Uani 1 1 d . . . . .
C4 C 0.1357(2) 0.8566(4) 0.4313(2) 0.0371(5) Uani 1 1 d . . . . .
H2A H 0.181343 0.847633 0.364051 0.056 Uiso 1 1 calc R U . . .
H2B H 0.140303 1.018001 0.464543 0.056 Uiso 1 1 calc R U . . .
H2C H 0.051431 0.815677 0.400267 0.056 Uiso 1 1 calc R U . . .
C5 C 0.1225(2) 0.6683(5) 0.6419(2) 0.0366(5) Uani 1 1 d . . . . .
H3A H 0.152261 0.532212 0.693589 0.055 Uiso 1 1 calc R U . . .
H3B H 0.036102 0.649845 0.611502 0.055 Uiso 1 1 calc R U . . .
H3C H 0.136781 0.814256 0.690427 0.055 Uiso 1 1 calc R U . . .
OW1 O 0.39298(16) -0.1401(3) 0.82073(14) 0.0266(3) Uani 1 1 d . . . . .
H4A H 0.401(3) -0.156(5) 0.894(3) 0.045(8) Uiso 1 1 d . . . . .
H4B H 0.381(3) -0.266(6) 0.794(3) 0.040(8) Uiso 1 1 d . . . . .

loop_
_atom_site_aniso_label
_atom_site_aniso_U_11
_atom_site_aniso_U_22
_atom_site_aniso_U_33
_atom_site_aniso_U_23
_atom_site_aniso_U_13
_atom_site_aniso_U_12
Zn1 0.0307(2) 0.01424(16) 0.01447(16) 0.000 0.00297(12) 0.000
O1 0.0349(8) 0.0201(7) 0.0168(6) 0.0003(5) 0.0043(6) 0.0012(6)
O2 0.0362(8) 0.0201(6) 0.0202(6) -0.0001(5) 0.0032(6) 0.0085(6)
C1 0.0282(10) 0.0175(8) 0.0206(9) -0.0003(6) 0.0048(8) -0.0015(7)
C2 0.0370(12) 0.0215(8) 0.0187(8) 0.0022(7) 0.0070(8) 0.0052(8)
C3 0.0310(11) 0.0222(9) 0.0230(9) -0.0003(7) 0.0018(8) 0.0018(8)
C4 0.0419(14) 0.0310(10) 0.0373(12) 0.0085(9) 0.0038(11) 0.0121(10)
C5 0.0321(12) 0.0461(13) 0.0332(11) 0.0020(10) 0.0100(10) 0.0076(11)
OW1 0.0441(10) 0.0185(6) 0.0179(7) -0.0018(5) 0.0074(6) -0.0081(6)

loop_
_atom_type_symbol
_atom_type_description
_atom_type_scat_dispersion_real
_atom_type_scat_dispersion_imag
_atom_type_scat_source
C C 0.0033 0.0016 'International Tables Vol C Tables 4.2.6.8 and 6.1.1.4'
H H 0.0000 0.0000 'International Tables Vol C Tables 4.2.6.8 and 6.1.1.4'
O O 0.0106 0.0060 'International Tables Vol C Tables 4.2.6.8 and 6.1.1.4'
Zn Zn 0.2839 1.4301 'International Tables Vol C Tables 4.2.6.8 and 6.1.1.4'

loop_
_geom_angle_atom_site_label_1
_geom_angle_atom_site_label_2
_geom_angle_atom_site_label_3
_geom_angle
_geom_angle_site_symmetry_1
_geom_angle_site_symmetry_3
OW1 Zn1 OW1 98.82(9) 2_656 .
OW1 Zn1 O2 92.34(6) 2_656 .
OW1 Zn1 O2 110.57(7) . .
OW1 Zn1 O2 110.57(6) 2_656 2_656
OW1 Zn1 O2 92.34(6) . 2_656
O2 Zn1 O2 144.92(8) . 2_656
OW1 Zn1 O1 95.15(6) 2_656 2_656
OW1 Zn1 O1 151.87(6) . 2_656
O2 Zn1 O1 93.03(6) . 2_656
O2 Zn1 O1 59.81(5) 2_656 2_656
OW1 Zn1 O1 151.87(6) 2_656 .
OW1 Zn1 O1 95.15(6) . .
O2 Zn1 O1 59.81(5) . .
O2 Zn1 O1 93.03(6) 2_656 .
O1 Zn1 O1 83.39(7) 2_656 .
OW1 Zn1 C1 122.17(6) 2_656 .
OW1 Zn1 C1 106.16(7) . .
O2 Zn1 C1 30.10(6) . .
O2 Zn1 C1 119.31(6) 2_656 .
O1 Zn1 C1 86.41(6) 2_656 .
O1 Zn1 C1 29.78(6) . .
OW1 Zn1 C1 106.16(7) 2_656 2_656
OW1 Zn1 C1 122.17(6) . 2_656
O2 Zn1 C1 119.31(6) . 2_656
O2 Zn1 C1 30.10(6) 2_656 2_656
O1 Zn1 C1 29.78(6) 2_656 2_656
O1 Zn1 C1 86.41(6) . 2_656
C1 Zn1 C1 102.91(9) . 2_656
C1 O1 Zn1 86.33(11) . .
C1 O2 Zn1 94.49(11) . .
O1 C1 O2 119.09(17) . .
O1 C1 C2 122.29(17) . .
O2 C1 C2 118.57(17) . .
O1 C1 Zn1 63.89(10) . .
O2 C1 Zn1 55.41(9) . .
C2 C1 Zn1 170.94(15) . .
C3 C2 C1 127.03(19) . .
C2 C3 C5 125.58(19) . .
C2 C3 C4 119.1(2) . .
C5 C3 C4 115.3(2) . .

loop_
_geom_bond_atom_site_label_1
_geom_bond_atom_site_label_2
_geom_bond_distance
_geom_bond_site_symmetry_2
Zn1 OW1 2.0051(15) 2_656
Zn1 OW1 2.0052(15) .
Zn1 O2 2.0934(13) .
Zn1 O2 2.0934(13) 2_656
Zn1 O1 2.2809(14) 2_656
Zn1 O1 2.2810(14) .
Zn1 C1 2.5350(19) .
Zn1 C1 2.535(2) 2_656
O1 C1 1.262(2) .
O2 C1 1.275(2) .
C1 C2 1.479(3) .
C2 C3 1.332(3) .
C3 C5 1.501(3) .
C3 C4 1.504(3) .
